data_1560517
loop_
_publ_author_name
'Beheshti, Azizolla'
'Nozarian, Kimia'
'Babadi, Susan Soleymani'
'Noorizadeh, Siamak'
'Motamedi, Hossein'
'Mayer, Peter'
'Bruno, Giuseppe'
'Rudbari, Hadi Amiri'

_publ_section_title
;
 Structural variability in Cu(I) and Ag(I) coordination polymers with a
 flexible dithione ligand: Synthesis, crystal structure, microbiological
 and theoretical studies
;
_journal_name_full 'Journal of Solid State Chemistry'
_journal_page_first 70
_journal_page_last 79
_journal_paper_doi 10.1016/j.jssc.2016.12.013
_journal_volume 249
_journal_year 2017
_chemical_formula_moiety 'C12 H18 Ag N4 S2, Cl O4'
_chemical_formula_sum 'C12 H18 Ag Cl N4 O4 S2'
_chemical_formula_weight 489.74
_space_group_crystal_system monoclinic
_space_group_IT_number 14
_space_group_name_Hall '-P 2ybc'
_space_group_name_H-M_alt 'P 1 21/c 1'
_atom_sites_solution_hydrogens geom
_audit_author_name 'P. Mayer'
_audit_block_code Ag_C12H18N4S2_ClO4_tq034_behesti
_audit_creation_method SHELXL-2014
_cell_angle_alpha 90
_cell_angle_beta 97.615(2)
_cell_angle_gamma 90
_cell_formula_units_Z 4
_cell_length_a 13.7494(13)
_cell_length_b 17.4476(15)
_cell_length_c 7.2151(6)
_cell_measurement_reflns_used 9868
_cell_measurement_temperature 173(2)
_cell_measurement_theta_max 25.3465
_cell_measurement_theta_min 2.3346
_cell_volume 1715.6(3)
_computing_cell_refinement 'APEX2 v2012.4-3 (Bruker AXS)'
_computing_data_collection 'Bruker Instrument Service v3.0.21'
_computing_data_reduction 'SAINT V8.18C (Bruker AXS Inc., 2011)'
_computing_structure_refinement
;
Sheldrick, G. M. (2008).
<i>Acta Cryst.</i> A<b>64</b>, 112--122.
;
_computing_structure_solution
;
A. Altomare, M. C. Burla, M. Camalli, G. L. Cascarano, C. Giacovazzo, A.
Guagliardi, A. G. G. Moliterni, G. Polidori, R. Spagna: SIR97: a new tool for
crystal structure determination and refinement; J. Appl. Crystallogr. 1999,
32, 115-119.
;
_diffrn_ambient_temperature 173(2)
_diffrn_detector_area_resol_mean 10.4167
_diffrn_measured_fraction_theta_full 0.998
_diffrn_measured_fraction_theta_max 0.997
_diffrn_measurement_device 'fixed-chi three-circle diffractometer'
_diffrn_measurement_device_type 'Bruker D8Quest'
_diffrn_measurement_method 'mix of phi and omega scans'
_diffrn_radiation_collimation 'focusing mirrors'
_diffrn_radiation_monochromator 'focusing mirrors'
_diffrn_radiation_type MoK\a
_diffrn_radiation_wavelength 0.71073
_diffrn_reflns_av_unetI/netI 0.0642
_diffrn_reflns_Laue_measured_fraction_full 0.998
_diffrn_reflns_Laue_measured_fraction_max 0.997
_diffrn_reflns_limit_h_max 16
_diffrn_reflns_limit_h_min 0
_diffrn_reflns_limit_k_max 0
_diffrn_reflns_limit_k_min -21
_diffrn_reflns_limit_l_max 8
_diffrn_reflns_limit_l_min -8
_diffrn_reflns_number 9243
_diffrn_reflns_point_group_measured_fraction_full 0.998
_diffrn_reflns_point_group_measured_fraction_max 0.997
_diffrn_reflns_theta_full 25.240
_diffrn_reflns_theta_max 25.35
_diffrn_reflns_theta_min 2.334
_diffrn_source 'micro focus source'
_diffrn_source_current 1
_diffrn_source_power 50
_diffrn_source_type 'Bruker I\mS'
_diffrn_source_voltage 50
_exptl_absorpt_coefficient_mu 1.599
_exptl_absorpt_correction_T_max 0.7452
_exptl_absorpt_correction_T_min 0.5837
_exptl_absorpt_correction_type multi-scan
_exptl_absorpt_process_details 'Twinabs (Bruker AXS Inc.)'
_exptl_crystal_colour colourless
_exptl_crystal_density_diffrn 1.896
_exptl_crystal_density_method 'not measured'
_exptl_crystal_description rod
_exptl_crystal_F_000 984
_exptl_crystal_size_max 0.100
_exptl_crystal_size_mid 0.030
_exptl_crystal_size_min 0.010
_refine_diff_density_max 0.957
_refine_diff_density_min -0.623
_refine_diff_density_rms 0.160
_refine_ls_extinction_coef .
_refine_ls_extinction_method none
_refine_ls_goodness_of_fit_ref 1.174
_refine_ls_hydrogen_treatment constr
_refine_ls_matrix_type full
_refine_ls_number_parameters 220
_refine_ls_number_reflns 3155
_refine_ls_number_restraints 0
_refine_ls_restrained_S_all 1.174
_refine_ls_R_factor_all 0.1027
_refine_ls_R_factor_gt 0.0650
_refine_ls_shift/su_max 0.000
_refine_ls_shift/su_mean 0.000
_refine_ls_structure_factor_coef Fsqd
_refine_ls_weighting_details 'w=1/[\s^2^(Fo^2^)+(0.0141P)^2^+5.9672P] where P=(Fo^2^+2Fc^2^)/3'
_refine_ls_weighting_scheme calc
_refine_ls_wR_factor_gt 0.0776
_refine_ls_wR_factor_ref 0.0854
_reflns_Friedel_coverage 0.000
_reflns_Friedel_fraction_full .
_reflns_Friedel_fraction_max .
_reflns_number_gt 2325
_reflns_number_total 3155
_reflns_threshold_expression 'I > 2\s(I)'
_cod_data_source_file JSSC-2017-249-70.cif
_cod_data_source_block tq034
_cod_original_sg_symbol_H-M 'P 21/c'
_cod_database_code 1560517
_shelx_space_group_comment
;
The symmetry employed for this shelxl refinement is uniquely defined
by the following loop, which should always be used as a source of
symmetry information in preference to the above space-group names.
They are only intended as comments.
;
_shelxl_version_number 2014-3

loop_
_space_group_symop_operation_xyz
'x, y, z'
'-x, y+1/2, -z+1/2'
'-x, -y, -z'
'x, -y-1/2, z-1/2'

loop_
_atom_site_label
_atom_site_type_symbol
_atom_site_fract_x
_atom_site_fract_y
_atom_site_fract_z
_atom_site_U_iso_or_equiv
_atom_site_adp_type
_atom_site_occupancy
_atom_site_site_symmetry_order
_atom_site_calc_flag
_atom_site_refinement_flags_posn
_atom_site_refinement_flags_adp
_atom_site_refinement_flags_occupancy
_atom_site_disorder_assembly
_atom_site_disorder_group
C1 C -0.1919(5) 0.3083(4) 0.1831(10) 0.028(2) Uani 1 1 d . . . . .
H1 H -0.2492 0.2777 0.1564 0.034 Uiso 1 1 calc R U . . .
C2 C -0.1861(5) 0.3849(4) 0.1698(11) 0.0270(18) Uani 1 1 d . . . . .
H2 H -0.2390 0.4186 0.1297 0.032 Uiso 1 1 calc R U . . .
C3 C -0.0356(5) 0.3428(4) 0.2677(9) 0.0187(16) Uani 1 1 d . . . . .
C4 C -0.0696(5) 0.2034(4) 0.2709(12) 0.0267(19) Uani 1 1 d . . . . .
H4A H -0.0259 0.1981 0.3891 0.040 Uiso 1 1 calc R U . . .
H4B H -0.0353 0.1863 0.1674 0.040 Uiso 1 1 calc R U . . .
H4C H -0.1282 0.1718 0.2750 0.040 Uiso 1 1 calc R U . . .
C5 C -0.0551(5) 0.4861(4) 0.2331(9) 0.0244(18) Uani 1 1 d . . . . .
H5A H 0.0086 0.4886 0.3149 0.029 Uiso 1 1 calc R U . . .
H5B H -0.1024 0.5186 0.2896 0.029 Uiso 1 1 calc R U . . .
C6 C -0.0426(5) 0.5175(3) 0.0420(11) 0.0234(15) Uani 1 1 d . . . . .
H6A H -0.0328 0.5736 0.0520 0.028 Uiso 1 1 calc R U . . .
H6B H -0.1038 0.5082 -0.0440 0.028 Uiso 1 1 calc R U . . .
C7 C 0.5107(5) 0.2851(4) 0.3718(10) 0.0242(19) Uani 1 1 d . . . . .
H7 H 0.5508 0.3296 0.3758 0.029 Uiso 1 1 calc R U . . .
C8 C 0.5401(5) 0.2128(4) 0.3530(10) 0.0228(18) Uani 1 1 d . . . . .
H8 H 0.6050 0.1963 0.3422 0.027 Uiso 1 1 calc R U . . .
C9 C 0.3797(5) 0.2101(4) 0.3748(9) 0.0148(16) Uani 1 1 d . . . . .
C10 C 0.3518(5) 0.3519(3) 0.3942(13) 0.0226(16) Uani 1 1 d . . . . .
H10A H 0.3096 0.3452 0.4924 0.034 Uiso 1 1 calc R U . . .
H10B H 0.3109 0.3597 0.2737 0.034 Uiso 1 1 calc R U . . .
H10C H 0.3942 0.3966 0.4231 0.034 Uiso 1 1 calc R U . . .
C11 C 0.4597(5) 0.0830(3) 0.3331(10) 0.0205(16) Uani 1 1 d . . . . .
H11A H 0.5015 0.0686 0.2370 0.025 Uiso 1 1 calc R U . . .
H11B H 0.3922 0.0652 0.2898 0.025 Uiso 1 1 calc R U . . .
C12 C 0.4973(5) 0.0433(3) 0.5153(9) 0.0204(16) Uani 1 1 d . . . . .
H12A H 0.4530 0.0543 0.6095 0.025 Uiso 1 1 calc R U . . .
H12B H 0.5634 0.0631 0.5633 0.025 Uiso 1 1 calc R U . . .
Ag1 Ag 0.15939(4) 0.25025(4) 0.10221(9) 0.02970(14) Uani 1 1 d . . . . .
Cl1 Cl 0.28659(13) 0.56192(9) 0.3871(3) 0.0302(4) Uani 1 1 d . . . . .
N1 N -0.0981(4) 0.2829(3) 0.2431(8) 0.0228(15) Uani 1 1 d . . . . .
N2 N -0.0906(4) 0.4062(3) 0.2242(7) 0.0186(14) Uani 1 1 d . . . . .
N3 N 0.4122(4) 0.2836(3) 0.3844(8) 0.0188(15) Uani 1 1 d . . . . .
N4 N 0.4593(4) 0.1671(3) 0.3522(7) 0.0208(14) Uani 1 1 d . . . . .
O1 O 0.2895(4) 0.6438(3) 0.3748(11) 0.0583(18) Uani 1 1 d . . . . .
O2 O 0.1925(5) 0.5392(4) 0.4247(9) 0.073(2) Uani 1 1 d . . . . .
O3 O 0.3607(5) 0.5395(3) 0.5317(10) 0.070(2) Uani 1 1 d . . . . .
O4 O 0.3040(5) 0.5288(4) 0.2155(8) 0.0553(18) Uani 1 1 d . . . . .
S1 S 0.08856(12) 0.34109(9) 0.3330(3) 0.0225(4) Uani 1 1 d . . . . .
S2 S 0.26311(12) 0.17567(9) 0.3762(3) 0.0213(4) Uani 1 1 d . . . . .

loop_
_atom_site_aniso_label
_atom_site_aniso_U_11
_atom_site_aniso_U_22
_atom_site_aniso_U_33
_atom_site_aniso_U_23
_atom_site_aniso_U_13
_atom_site_aniso_U_12
C1 0.020(4) 0.028(4) 0.035(6) 0.003(3) -0.002(3) -0.003(3)
C2 0.019(4) 0.029(4) 0.033(5) 0.003(4) 0.005(3) 0.005(3)
C3 0.020(4) 0.025(4) 0.012(4) 0.001(3) 0.005(3) 0.001(3)
C4 0.025(4) 0.018(4) 0.038(5) 0.001(4) 0.006(4) -0.003(3)
C5 0.031(4) 0.012(3) 0.031(5) -0.002(3) 0.007(3) 0.000(3)
C6 0.030(4) 0.014(3) 0.027(4) 0.002(4) 0.009(4) -0.001(3)
C7 0.023(4) 0.028(4) 0.022(5) 0.004(3) 0.008(3) -0.008(3)
C8 0.018(4) 0.028(4) 0.023(5) 0.006(4) 0.005(3) 0.001(3)
C9 0.021(4) 0.016(4) 0.008(4) -0.002(3) 0.005(3) 0.001(3)
C10 0.035(4) 0.015(3) 0.019(4) -0.004(4) 0.005(4) 0.004(3)
C11 0.028(4) 0.014(3) 0.020(4) -0.002(3) 0.000(3) 0.006(3)
C12 0.023(4) 0.019(3) 0.019(4) -0.001(3) -0.001(3) 0.003(3)
Ag1 0.0299(2) 0.0364(3) 0.0221(2) -0.0015(3) 0.0008(3) 0.0027(3)
Cl1 0.0363(10) 0.0207(9) 0.0344(11) 0.0038(10) 0.0073(11) -0.0004(8)
N1 0.018(3) 0.020(3) 0.029(4) 0.001(3) 0.001(3) -0.004(3)
N2 0.022(3) 0.017(3) 0.017(4) 0.003(2) 0.005(2) -0.002(2)
N3 0.022(3) 0.015(3) 0.018(4) -0.001(3) -0.002(3) 0.000(2)
N4 0.024(3) 0.018(3) 0.020(4) 0.002(2) 0.001(2) 0.005(3)
O1 0.035(3) 0.020(3) 0.115(5) 0.012(4) -0.005(4) 0.000(2)
O2 0.081(5) 0.072(4) 0.077(6) -0.026(4) 0.046(4) -0.053(4)
O3 0.109(6) 0.038(4) 0.052(4) 0.002(4) -0.033(5) 0.023(3)
O4 0.056(4) 0.078(5) 0.033(4) -0.008(3) 0.007(3) 0.016(4)
S1 0.0201(8) 0.0235(9) 0.0231(10) 0.0018(9) 0.0000(9) 0.0007(7)
S2 0.0218(9) 0.0207(9) 0.0211(9) 0.0004(9) 0.0018(10) 0.0001(7)

loop_
_atom_type_symbol
_atom_type_description
_atom_type_scat_dispersion_real
_atom_type_scat_dispersion_imag
_atom_type_scat_source
C C 0.0033 0.0016 'International Tables Vol C Tables 4.2.6.8 and 6.1.1.4'
H H 0.0000 0.0000 'International Tables Vol C Tables 4.2.6.8 and 6.1.1.4'
Ag Ag -0.8971 1.1015 'International Tables Vol C Tables 4.2.6.8 and 6.1.1.4'
Cl Cl 0.1484 0.1585 'International Tables Vol C Tables 4.2.6.8 and 6.1.1.4'
N N 0.0061 0.0033 'International Tables Vol C Tables 4.2.6.8 and 6.1.1.4'
O O 0.0106 0.0060 'International Tables Vol C Tables 4.2.6.8 and 6.1.1.4'
S S 0.1246 0.1234 'International Tables Vol C Tables 4.2.6.8 and 6.1.1.4'

loop_
_geom_angle_atom_site_label_1
_geom_angle_atom_site_label_2
_geom_angle_atom_site_label_3
_geom_angle
_geom_angle_site_symmetry_1
_geom_angle_site_symmetry_3
C2 C1 N1 106.3(6) . .
C2 C1 H1 126.9 . .
N1 C1 H1 126.9 . .
C1 C2 N2 108.2(6) . .
C1 C2 H2 125.9 . .
N2 C2 H2 125.9 . .
N1 C3 N2 106.0(5) . .
N1 C3 S1 128.2(5) . .
N2 C3 S1 125.8(5) . .
N1 C4 H4A 109.5 . .
N1 C4 H4B 109.5 . .
H4A C4 H4B 109.5 . .
N1 C4 H4C 109.5 . .
H4A C4 H4C 109.5 . .
H4B C4 H4C 109.5 . .
N2 C5 C6 112.2(5) . .
N2 C5 H5A 109.2 . .
C6 C5 H5A 109.2 . .
N2 C5 H5B 109.2 . .
C6 C5 H5B 109.2 . .
H5A C5 H5B 107.9 . .
C5 C6 C6 114.0(7) . 3_565
C5 C6 H6A 108.8 . .
C6 C6 H6A 108.8 3_565 .
C5 C6 H6B 108.8 . .
C6 C6 H6B 108.8 3_565 .
H6A C6 H6B 107.7 . .
C8 C7 N3 107.7(6) . .
C8 C7 H7 126.2 . .
N3 C7 H7 126.2 . .
C7 C8 N4 107.1(6) . .
C7 C8 H8 126.5 . .
N4 C8 H8 126.5 . .
N4 C9 N3 105.3(5) . .
N4 C9 S2 125.4(5) . .
N3 C9 S2 129.3(5) . .
N3 C10 H10A 109.5 . .
N3 C10 H10B 109.5 . .
H10A C10 H10B 109.5 . .
N3 C10 H10C 109.5 . .
H10A C10 H10C 109.5 . .
H10B C10 H10C 109.5 . .
N4 C11 C12 112.3(5) . .
N4 C11 H11A 109.1 . .
C12 C11 H11A 109.1 . .
N4 C11 H11B 109.1 . .
C12 C11 H11B 109.1 . .
H11A C11 H11B 107.9 . .
C11 C12 C12 110.1(7) . 3_656
C11 C12 H12A 109.6 . .
C12 C12 H12A 109.6 3_656 .
C11 C12 H12B 109.6 . .
C12 C12 H12B 109.6 3_656 .
H12A C12 H12B 108.1 . .
S1 Ag1 S1 136.25(7) . 4_565
S1 Ag1 S2 91.86(6) . .
S1 Ag1 S2 111.79(6) 4_565 .
S1 Ag1 S2 112.24(6) . 4_565
S1 Ag1 S2 91.04(6) 4_565 4_565
S2 Ag1 S2 115.06(6) . 4_565
O2 Cl1 O3 111.7(4) . .
O2 Cl1 O4 108.6(4) . .
O3 Cl1 O4 110.1(4) . .
O2 Cl1 O1 109.0(4) . .
O3 Cl1 O1 107.4(4) . .
O4 Cl1 O1 110.1(5) . .
C3 N1 C1 110.3(6) . .
C3 N1 C4 124.6(6) . .
C1 N1 C4 125.2(6) . .
C3 N2 C2 109.3(5) . .
C3 N2 C5 126.3(6) . .
C2 N2 C5 124.5(6) . .
C9 N3 C7 109.7(6) . .
C9 N3 C10 126.1(5) . .
C7 N3 C10 124.1(6) . .
C9 N4 C8 110.3(5) . .
C9 N4 C11 125.1(6) . .
C8 N4 C11 124.6(6) . .
C3 S1 Ag1 106.3(2) . .
C3 S1 Ag1 118.6(2) . 4_566
Ag1 S1 Ag1 88.26(5) . 4_566
C9 S2 Ag1 103.7(2) . .
C9 S2 Ag1 114.5(2) . 4_566
Ag1 S2 Ag1 86.47(5) . 4_566

loop_
_geom_bond_atom_site_label_1
_geom_bond_atom_site_label_2
_geom_bond_distance
_geom_bond_site_symmetry_2
C1 C2 1.344(9) .
C1 N1 1.377(8) .
C1 H1 0.9500 .
C2 N2 1.371(8) .
C2 H2 0.9500 .
C3 N1 1.350(8) .
C3 N2 1.353(8) .
C3 S1 1.710(6) .
C4 N1 1.450(8) .
C4 H4A 0.9800 .
C4 H4B 0.9800 .
C4 H4C 0.9800 .
C5 N2 1.476(8) .
C5 C6 1.515(10) .
C5 H5A 0.9900 .
C5 H5B 0.9900 .
C6 C6 1.516(13) 3_565
C6 H6A 0.9900 .
C6 H6B 0.9900 .
C7 C8 1.338(9) .
C7 N3 1.370(9) .
C7 H7 0.9500 .
C8 N4 1.367(8) .
C8 H8 0.9500 .
C9 N4 1.354(8) .
C9 N3 1.357(8) .
C9 S2 1.713(7) .
C10 N3 1.460(8) .
C10 H10A 0.9800 .
C10 H10B 0.9800 .
C10 H10C 0.9800 .
C11 N4 1.474(8) .
C11 C12 1.515(9) .
C11 H11A 0.9900 .
C11 H11B 0.9900 .
C12 C12 1.530(12) 3_656
C12 H12A 0.9900 .
C12 H12B 0.9900 .
Ag1 S1 2.581(2) .
Ag1 S1 2.5999(19) 4_565
Ag1 S2 2.6243(19) .
Ag1 S2 2.642(2) 4_565
Cl1 O2 1.414(6) .
Cl1 O3 1.414(6) .
Cl1 O4 1.415(6) .
Cl1 O1 1.432(5) .
S1 Ag1 2.5998(19) 4_566
S2 Ag1 2.642(2) 4_566

loop_
_geom_torsion_atom_site_label_1
_geom_torsion_atom_site_label_2
_geom_torsion_atom_site_label_3
_geom_torsion_atom_site_label_4
_geom_torsion
_geom_torsion_site_symmetry_1
_geom_torsion_site_symmetry_2
_geom_torsion_site_symmetry_3
_geom_torsion_site_symmetry_4
N1 C1 C2 N2 -1.1(9) . . . .
N2 C5 C6 C6 -70.5(9) . . . 3_565
N3 C7 C8 N4 0.6(9) . . . .
N4 C11 C12 C12 -176.3(7) . . . 3_656
N2 C3 N1 C1 0.5(8) . . . .
S1 C3 N1 C1 -177.7(5) . . . .
N2 C3 N1 C4 178.8(6) . . . .
S1 C3 N1 C4 0.7(11) . . . .
C2 C1 N1 C3 0.4(9) . . . .
C2 C1 N1 C4 -177.9(7) . . . .
N1 C3 N2 C2 -1.1(8) . . . .
S1 C3 N2 C2 177.1(5) . . . .
N1 C3 N2 C5 178.8(6) . . . .
S1 C3 N2 C5 -3.1(9) . . . .
C1 C2 N2 C3 1.4(9) . . . .
C1 C2 N2 C5 -178.5(6) . . . .
C6 C5 N2 C3 102.0(7) . . . .
C6 C5 N2 C2 -78.2(8) . . . .
N4 C9 N3 C7 -1.2(8) . . . .
S2 C9 N3 C7 -177.8(5) . . . .
N4 C9 N3 C10 175.0(7) . . . .
S2 C9 N3 C10 -1.5(11) . . . .
C8 C7 N3 C9 0.4(9) . . . .
C8 C7 N3 C10 -175.9(7) . . . .
N3 C9 N4 C8 1.6(8) . . . .
S2 C9 N4 C8 178.3(5) . . . .
N3 C9 N4 C11 -179.4(6) . . . .
S2 C9 N4 C11 -2.7(9) . . . .
C7 C8 N4 C9 -1.4(8) . . . .
C7 C8 N4 C11 179.7(6) . . . .
C12 C11 N4 C9 -99.1(7) . . . .
C12 C11 N4 C8 79.7(8) . . . .
N1 C3 S1 Ag1 53.8(7) . . . .
N2 C3 S1 Ag1 -124.0(5) . . . .
N1 C3 S1 Ag1 -43.3(7) . . . 4_566
N2 C3 S1 Ag1 138.9(5) . . . 4_566
N4 C9 S2 Ag1 -121.5(5) . . . .
N3 C9 S2 Ag1 54.4(7) . . . .
N4 C9 S2 Ag1 146.1(5) . . . 4_566
N3 C9 S2 Ag1 -38.0(7) . . . 4_566
